data_2015693
loop_
_publ_author_name
'Michaux, Catherine'
'Salvagnini, Claudio'
'Norberg, Bernadette'
'Marchand-Brynaert, Jacqueline'
'Wouters, Johan'

_publ_section_title
;{4(<i>S</i>)-(Piperidin-1-ylcarbonyl)-4-[3-(trifluoromethyl)phenylsulfonamido]butyl}guanidinium
 chloride: a model of a graftable thrombin inhibitor
;
_journal_coeditor_code GG3050
_journal_issue 12
_journal_name_full 'Acta Crystallographica Section C'
_journal_page_first o691
_journal_page_last o693
_journal_paper_doi 10.1107/S0108270106047640
_journal_volume 62
_journal_year 2006
_chemical_formula_iupac 'C18 H27 F3 N5 O3 S + , Cl -'
_chemical_formula_moiety 'C18 H27 F3 N5 O3 S + , Cl -'
_chemical_formula_sum 'C18 H27 Cl F3 N5 O3 S'
_chemical_formula_weight 485.96
_chemical_name_systematic
;
{4(S)-(Piperidin-1-ylcarbonyl)-4-[3-
(trifluoromethyl)benzenesulfonamido]butyl}guanidinium chloride
;
_space_group_IT_number 19
_symmetry_cell_setting orthorhombic
_symmetry_space_group_name_Hall 'P 2ac 2ab'
_symmetry_space_group_name_H-M 'P 21 21 21'
_atom_sites_solution_hydrogens geom
_atom_sites_solution_primary direct
_atom_sites_solution_secondary difmap
_audit_creation_method SHELXL97
_cell_angle_alpha 90.00
_cell_angle_beta 90.00
_cell_angle_gamma 90.00
_cell_formula_units_Z 4
_cell_length_a 8.3710(10)
_cell_length_b 9.3510(10)
_cell_length_c 29.554(3)
_cell_measurement_reflns_used 23
_cell_measurement_temperature 293(2)
_cell_measurement_theta_max 31.2
_cell_measurement_theta_min 17.7
_cell_volume 2313.4(4)
_computing_cell_refinement 'CAD-4 MACH3'
_computing_data_collection 'CAD-4 MACH3 (Nonius, 2000)'
_computing_data_reduction 'HELENA (Spek, 1997)'
_computing_molecular_graphics 'PLATON (Spek, 2003)'
_computing_publication_material 'enCIFer (Allen <i>et al.</i>,  2004)'
_computing_structure_refinement 'SHELXL97 (Sheldrick, 1997)'
_computing_structure_solution 'SIR97 (Altomare <i>et al.</i>,  1999)'
_diffrn_ambient_temperature 293(2)
_diffrn_measured_fraction_theta_full 0.999
_diffrn_measured_fraction_theta_max 0.999
_diffrn_measurement_device_type 'Enraf--Nonius CAD-4'
_diffrn_measurement_method \q/2\q
_diffrn_radiation_monochromator graphite
_diffrn_radiation_source 'fine-focus sealed tube'
_diffrn_radiation_type CuK\a
_diffrn_radiation_wavelength 1.54178
_diffrn_reflns_av_R_equivalents 0.000
_diffrn_reflns_av_sigmaI/netI 0.0154
_diffrn_reflns_limit_h_max 10
_diffrn_reflns_limit_h_min 0
_diffrn_reflns_limit_k_max 0
_diffrn_reflns_limit_k_min -11
_diffrn_reflns_limit_l_max 37
_diffrn_reflns_limit_l_min 0
_diffrn_reflns_number 2740
_diffrn_reflns_theta_full 75.04
_diffrn_reflns_theta_max 75.0
_diffrn_reflns_theta_min 3.0
_diffrn_standards_decay_% 2
_diffrn_standards_interval_count 200
_diffrn_standards_number 3
_exptl_absorpt_coefficient_mu 2.787
_exptl_absorpt_correction_T_max 0.897
_exptl_absorpt_correction_T_min 0.367
_exptl_absorpt_correction_type analytical
_exptl_absorpt_process_details '(de Meulenaer & Tompa, 1965)'
_exptl_crystal_colour colourless
_exptl_crystal_density_diffrn 1.395
_exptl_crystal_density_method 'not measured'
_exptl_crystal_description prism
_exptl_crystal_F_000 1016
_exptl_crystal_size_max 0.45
_exptl_crystal_size_mid 0.21
_exptl_crystal_size_min 0.04
_refine_diff_density_max 0.387
_refine_diff_density_min -0.402
_refine_ls_abs_structure_details 'Flack (1983)'
_refine_ls_abs_structure_Flack 0.00(3)
_refine_ls_extinction_method none
_refine_ls_goodness_of_fit_ref 1.057
_refine_ls_hydrogen_treatment constr
_refine_ls_matrix_type full
_refine_ls_number_parameters 289
_refine_ls_number_reflns 2740
_refine_ls_number_restraints 15
_refine_ls_restrained_S_all 1.131
_refine_ls_R_factor_all 0.0492
_refine_ls_R_factor_gt 0.0459
_refine_ls_shift/su_max 0.000
_refine_ls_shift/su_mean 0.000
_refine_ls_structure_factor_coef Fsqd
_refine_ls_weighting_details 'calc w = 1/[\s^2^(Fo^2^)+(0.0927P)^2^+0.4728P] where P=(Fo^2^+2Fc^2^)/3'
_refine_ls_weighting_scheme calc
_refine_ls_wR_factor_gt 0.1289
_refine_ls_wR_factor_ref 0.1324
_reflns_number_gt 2579
_reflns_number_total 2740
_reflns_threshold_expression I>2\s(I)
_cod_data_source_file gg3050.cif
_cod_data_source_block I
_cod_database_code 2015693
_cod_database_fobs_code 2015693

loop_
_symmetry_equiv_pos_as_xyz
'x, y, z'
'-x+1/2, -y, z+1/2'
'x+1/2, -y+1/2, -z'
'-x, y+1/2, -z+1/2'

loop_
_atom_site_type_symbol
_atom_site_label
_atom_site_fract_x
_atom_site_fract_y
_atom_site_fract_z
_atom_site_U_iso_or_equiv
_atom_site_adp_type
_atom_site_calc_flag
_atom_site_refinement_flags
_atom_site_occupancy
_atom_site_disorder_assembly
_atom_site_disorder_group
S S1 0.39669(13) 1.09592(11) 0.12816(3) 0.0602(3) Uani d . 1 . .
O O1 0.3543(5) 1.1662(4) 0.08651(11) 0.0804(10) Uani d . 1 . .
O O2 0.5278(5) 1.1435(5) 0.15489(14) 0.0905(12) Uani d . 1 . .
O O3 0.0142(4) 1.2935(2) 0.17744(8) 0.0564(7) Uani d . 1 . .
N N1 0.2435(4) 1.0976(3) 0.16049(9) 0.0457(6) Uani d . 1 . .
H H1 0.2564 1.1140 0.1889 0.055 Uiso calc R 1 . .
N N2 0.0874(4) 0.5785(3) 0.20864(10) 0.0466(6) Uani d . 1 . .
H H2 0.0326 0.5085 0.1979 0.056 Uiso calc R 1 . .
N N3 0.3201(4) 0.6491(3) 0.24318(12) 0.0600(8) Uani d . 1 . .
H H3A 0.2821 0.7337 0.2469 0.072 Uiso calc R 1 . .
H H3B 0.4148 0.6291 0.2525 0.072 Uiso calc R 1 . .
N N4 0.2924(5) 0.4194(3) 0.21811(14) 0.0652(9) Uani d . 1 . .
H H4A 0.3867 0.3995 0.2278 0.078 Uiso calc R 1 . .
H H4B 0.2360 0.3545 0.2051 0.078 Uiso calc R 1 . .
N N5 -0.1210(4) 1.2419(3) 0.11389(10) 0.0488(6) Uani d . 1 . .
C C1 0.3239(9) 0.6488(6) 0.0252(2) 0.0982(19) Uani d D 1 . .
F F1 0.312(2) 0.7409(19) -0.0085(6) 0.171(6) Uani d PD 0.42 A 1
F F2 0.2026(17) 0.5646(13) 0.0264(8) 0.139(3) Uani d PD 0.42 A 1
F F3 0.445(2) 0.5610(18) 0.0078(5) 0.163(5) Uani d PD 0.42 A 1
F F1' 0.1971(15) 0.7198(14) 0.0063(4) 0.171(6) Uani d PD 0.58 A 2
F F2' 0.2730(13) 0.5094(9) 0.0290(5) 0.139(3) Uani d PD 0.58 A 2
F F3' 0.4308(17) 0.6423(14) -0.0090(3) 0.163(5) Uani d PD 0.58 A 2
C C2 0.3826(7) 0.7103(5) 0.06713(16) 0.0725(12) Uani d . 1 A .
C C3 0.3705(6) 0.8581(5) 0.07559(14) 0.0615(10) Uani d . 1 . .
H H3 0.3214 0.9180 0.0547 0.074 Uiso calc R 1 A .
C C4 0.4318(5) 0.9127(5) 0.11504(13) 0.0596(10) Uani d . 1 A .
C C5 0.5058(7) 0.8251(7) 0.14616(17) 0.0795(15) Uani d . 1 . .
H H5 0.5496 0.8633 0.1725 0.095 Uiso calc R 1 A .
C C6 0.5143(8) 0.6794(7) 0.1378(2) 0.0941(19) Uani d . 1 A .
H H6 0.5628 0.6194 0.1588 0.113 Uiso calc R 1 . .
C C7 0.4519(8) 0.6236(6) 0.0989(2) 0.0914(18) Uani d . 1 . .
H H7 0.4565 0.5254 0.0939 0.110 Uiso calc R 1 A .
C C8 0.0821(4) 1.0722(3) 0.14327(10) 0.0404(7) Uani d . 1 . .
H H8 0.0873 1.0376 0.1120 0.048 Uiso calc R 1 . .
C C9 -0.0055(4) 0.9629(3) 0.17287(11) 0.0434(7) Uani d . 1 . .
H H9A -0.0036 0.9954 0.2040 0.052 Uiso calc R 1 . .
H H9B -0.1163 0.9579 0.1634 0.052 Uiso calc R 1 . .
C C10 0.0673(5) 0.8130(3) 0.17050(11) 0.0462(8) Uani d . 1 . .
H H10A 0.0370 0.7683 0.1422 0.055 Uiso calc R 1 . .
H H10B 0.1829 0.8206 0.1711 0.055 Uiso calc R 1 . .
C C11 0.0127(4) 0.7199(3) 0.20947(12) 0.0447(7) Uani d . 1 . .
H H11A 0.0386 0.7669 0.2378 0.054 Uiso calc R 1 . .
H H11B -0.1024 0.7090 0.2081 0.054 Uiso calc R 1 . .
C C12 0.2337(4) 0.5508(3) 0.22332(12) 0.0455(7) Uani d . 1 . .
C C13 -0.0107(4) 1.2147(3) 0.14510(10) 0.0417(7) Uani d . 1 . .
C C14 -0.2066(5) 1.3805(4) 0.11595(13) 0.0580(9) Uani d . 1 . .
H H14A -0.1967 1.4215 0.1460 0.070 Uiso calc R 1 . .
H H14B -0.3191 1.3664 0.1095 0.070 Uiso calc R 1 . .
C C15 -0.1340(6) 1.4801(4) 0.08127(15) 0.0683(11) Uani d . 1 . .
H H15A -0.0239 1.5004 0.0893 0.082 Uiso calc R 1 . .
H H15B -0.1923 1.5698 0.0810 0.082 Uiso calc R 1 . .
C C16 -0.1398(9) 1.4127(6) 0.03440(16) 0.0881(16) Uani d . 1 . .
H H16A -0.2500 1.4080 0.0244 0.106 Uiso calc R 1 . .
H H16B -0.0817 1.4729 0.0133 0.106 Uiso calc R 1 . .
C C17 -0.0691(8) 1.2641(6) 0.03361(14) 0.0841(15) Uani d . 1 . .
H H17A 0.0456 1.2702 0.0378 0.101 Uiso calc R 1 . .
H H17B -0.0888 1.2207 0.0043 0.101 Uiso calc R 1 . .
C C18 -0.1414(6) 1.1697(5) 0.07085(14) 0.0664(11) Uani d . 1 . .
H H18A -0.2540 1.1540 0.0650 0.080 Uiso calc R 1 . .
H H18B -0.0881 1.0776 0.0715 0.080 Uiso calc R 1 . .
Cl Cl1 0.67475(10) 0.49136(9) 0.24053(3) 0.0492(2) Uani d . 1 . .

loop_
_atom_site_aniso_label
_atom_site_aniso_U_11
_atom_site_aniso_U_22
_atom_site_aniso_U_33
_atom_site_aniso_U_12
_atom_site_aniso_U_13
_atom_site_aniso_U_23
S1 0.0606(5) 0.0570(5) 0.0629(5) -0.0121(5) 0.0108(4) 0.0115(4)
O1 0.107(3) 0.0658(18) 0.0685(17) -0.0053(19) 0.0214(19) 0.0261(15)
O2 0.0653(19) 0.106(3) 0.100(3) -0.033(2) 0.0090(19) 0.001(2)
O3 0.0822(18) 0.0317(11) 0.0552(12) 0.0069(12) -0.0128(13) -0.0098(10)
N1 0.0527(15) 0.0385(13) 0.0461(13) -0.0020(13) -0.0006(12) 0.0022(11)
N2 0.0498(15) 0.0236(11) 0.0662(16) -0.0025(12) -0.0060(13) 0.0043(11)
N3 0.0561(17) 0.0348(14) 0.089(2) -0.0009(13) -0.0181(18) -0.0012(15)
N4 0.0625(19) 0.0296(13) 0.104(2) 0.0034(14) -0.0162(19) -0.0030(16)
N5 0.0619(17) 0.0338(12) 0.0508(14) 0.0074(13) -0.0054(13) 0.0022(11)
C1 0.133(5) 0.062(3) 0.100(4) 0.009(4) 0.005(4) -0.009(3)
F1 0.212(13) 0.136(6) 0.164(9) 0.061(10) -0.099(10) -0.065(6)
F2 0.141(8) 0.084(6) 0.191(5) -0.016(5) -0.007(8) -0.031(7)
F3 0.199(7) 0.193(14) 0.097(7) -0.053(10) 0.035(7) -0.050(7)
F1' 0.212(13) 0.136(6) 0.164(9) 0.061(10) -0.099(10) -0.065(6)
F2' 0.141(8) 0.084(6) 0.191(5) -0.016(5) -0.007(8) -0.031(7)
F3' 0.199(7) 0.193(14) 0.097(7) -0.053(10) 0.035(7) -0.050(7)
C2 0.078(3) 0.059(2) 0.080(3) 0.015(2) 0.016(2) 0.002(2)
C3 0.066(2) 0.060(2) 0.059(2) 0.010(2) 0.0123(18) 0.0122(18)
C4 0.056(2) 0.063(2) 0.059(2) 0.0114(19) 0.0183(17) 0.0144(18)
C5 0.071(3) 0.103(4) 0.065(2) 0.035(3) 0.011(2) 0.011(2)
C6 0.097(4) 0.098(4) 0.088(3) 0.056(4) 0.019(3) 0.025(3)
C7 0.105(4) 0.071(3) 0.098(4) 0.042(3) 0.029(3) 0.012(3)
C8 0.0503(17) 0.0272(14) 0.0435(14) 0.0012(13) -0.0017(13) 0.0007(11)
C9 0.0471(16) 0.0268(13) 0.0564(17) 0.0007(13) 0.0023(14) 0.0059(12)
C10 0.060(2) 0.0258(13) 0.0529(17) 0.0022(14) 0.0012(15) 0.0011(12)
C11 0.0450(16) 0.0286(14) 0.0606(17) 0.0011(13) 0.0029(14) 0.0050(14)
C12 0.0530(18) 0.0287(14) 0.0550(16) -0.0007(14) -0.0020(15) 0.0059(13)
C13 0.0553(17) 0.0266(13) 0.0431(14) -0.0007(14) 0.0005(14) 0.0024(11)
C14 0.063(2) 0.0435(18) 0.067(2) 0.0149(18) -0.0030(18) 0.0110(16)
C15 0.080(3) 0.048(2) 0.077(2) 0.004(2) -0.001(2) 0.0171(19)
C16 0.122(5) 0.078(3) 0.064(2) 0.006(3) -0.011(3) 0.026(2)
C17 0.112(4) 0.089(3) 0.051(2) 0.005(3) -0.012(2) -0.005(2)
C18 0.084(3) 0.052(2) 0.063(2) 0.005(2) -0.029(2) -0.0061(18)
Cl1 0.0538(4) 0.0415(4) 0.0522(4) 0.0021(3) -0.0081(3) 0.0037(3)

loop_
_atom_type_symbol
_atom_type_description
_atom_type_scat_dispersion_real
_atom_type_scat_dispersion_imag
_atom_type_scat_source
C C 0.0181 0.0091 'International Tables Vol C Tables 4.2.6.8 and 6.1.1.4'
H H 0.0000 0.0000 'International Tables Vol C Tables 4.2.6.8 and 6.1.1.4'
Cl Cl 0.3639 0.7018 'International Tables Vol C Tables 4.2.6.8 and 6.1.1.4'
F F 0.0727 0.0534 'International Tables Vol C Tables 4.2.6.8 and 6.1.1.4'
N N 0.0311 0.0180 'International Tables Vol C Tables 4.2.6.8 and 6.1.1.4'
O O 0.0492 0.0322 'International Tables Vol C Tables 4.2.6.8 and 6.1.1.4'
S S 0.3331 0.5567 'International Tables Vol C Tables 4.2.6.8 and 6.1.1.4'

loop_
_geom_angle_atom_site_label_1
_geom_angle_atom_site_label_2
_geom_angle_atom_site_label_3
_geom_angle
O2 S1 O1 121.4(2)
O2 S1 N1 106.48(19)
O1 S1 N1 108.0(2)
O2 S1 C4 107.1(3)
O1 S1 C4 107.1(2)
N1 S1 C4 105.78(17)
C8 N1 S1 122.1(2)
C8 N1 H1 119.0
S1 N1 H1 119.0
C12 N2 C11 124.5(3)
C12 N2 H2 117.7
C11 N2 H2 117.7
C12 N3 H3A 120.0
C12 N3 H3B 120.0
H3A N3 H3B 120.0
C12 N4 H4A 120.0
C12 N4 H4B 120.0
H4A N4 H4B 120.0
C13 N5 C18 126.9(3)
C13 N5 C14 118.3(3)
C18 N5 C14 112.7(3)
F2 C1 F1 111.3(13)
F3' C1 F1' 103.4(9)
F3' C1 F2' 102.9(9)
F1' C1 F2' 104.6(10)
F2 C1 F3 102.8(10)
F1 C1 F3 99.2(10)
F2 C1 C2 119.1(11)
F1 C1 C2 114.2(9)
F3' C1 C2 115.6(8)
F1' C1 C2 114.7(7)
F2' C1 C2 114.2(8)
F3 C1 C2 107.4(9)
C7 C2 C3 119.3(5)
C7 C2 C1 119.6(5)
C3 C2 C1 121.0(5)
C4 C3 C2 119.3(4)
C4 C3 H3 120.4
C2 C3 H3 120.4
C3 C4 C5 120.9(5)
C3 C4 S1 118.8(3)
C5 C4 S1 120.0(4)
C4 C5 C6 119.2(6)
C4 C5 H5 120.4
C6 C5 H5 120.4
C7 C6 C5 120.4(5)
C7 C6 H6 119.8
C5 C6 H6 119.8
C6 C7 C2 120.8(5)
C6 C7 H7 119.6
C2 C7 H7 119.6
N1 C8 C9 110.6(3)
N1 C8 C13 108.2(2)
C9 C8 C13 108.4(3)
N1 C8 H8 109.9
C9 C8 H8 109.9
C13 C8 H8 109.9
C10 C9 C8 113.2(3)
C10 C9 H9A 108.9
C8 C9 H9A 108.9
C10 C9 H9B 108.9
C8 C9 H9B 108.9
H9A C9 H9B 107.8
C11 C10 C9 111.8(3)
C11 C10 H10A 109.3
C9 C10 H10A 109.3
C11 C10 H10B 109.3
C9 C10 H10B 109.3
H10A C10 H10B 107.9
N2 C11 C10 112.2(3)
N2 C11 H11A 109.2
C10 C11 H11A 109.2
N2 C11 H11B 109.2
C10 C11 H11B 109.2
H11A C11 H11B 107.9
N3 C12 N2 121.3(3)
N3 C12 N4 119.7(3)
N2 C12 N4 118.9(3)
O3 C13 N5 122.9(3)
O3 C13 C8 117.5(3)
N5 C13 C8 119.4(3)
N5 C14 C15 108.4(3)
N5 C14 H14A 110.0
C15 C14 H14A 110.0
N5 C14 H14B 110.0
C15 C14 H14B 110.0
H14A C14 H14B 108.4
C14 C15 C16 110.4(4)
C14 C15 H15A 109.6
C16 C15 H15A 109.6
C14 C15 H15B 109.6
C16 C15 H15B 109.6
H15A C15 H15B 108.1
C17 C16 C15 112.5(4)
C17 C16 H16A 109.1
C15 C16 H16A 109.1
C17 C16 H16B 109.1
C15 C16 H16B 109.1
H16A C16 H16B 107.8
C16 C17 C18 111.3(5)
C16 C17 H17A 109.4
C18 C17 H17A 109.4
C16 C17 H17B 109.4
C18 C17 H17B 109.4
H17A C17 H17B 108.0
N5 C18 C17 108.4(3)
N5 C18 H18A 110.0
C17 C18 H18A 110.0
N5 C18 H18B 110.0
C17 C18 H18B 110.0
H18A C18 H18B 108.4

loop_
_geom_bond_atom_site_label_1
_geom_bond_atom_site_label_2
_geom_bond_distance
S1 O1 1.440(3)
S1 O2 1.424(4)
S1 N1 1.599(3)
S1 C4 1.781(4)
O3 C13 1.225(4)
N1 C8 1.463(4)
N1 H1 0.8600
N2 C12 1.325(5)
N2 C11 1.463(4)
N2 H2 0.8600
N3 C12 1.309(5)
N3 H3A 0.8600
N3 H3B 0.8600
N4 C12 1.332(4)
N4 H4A 0.8600
N4 H4B 0.8600
N5 C13 1.330(4)
N5 C18 1.450(5)
N5 C14 1.482(4)
C1 F2 1.285(14)
C1 F1 1.318(16)
C1 F3' 1.352(11)
C1 F1' 1.370(11)
C1 F2' 1.377(10)
C1 F3 1.402(15)
C1 C2 1.453(8)
C2 C7 1.369(7)
C2 C3 1.408(6)
C3 C4 1.372(6)
C3 H3 0.9300
C4 C5 1.378(6)
C5 C6 1.387(9)
C5 H5 0.9300
C6 C7 1.366(9)
C6 H6 0.9300
C7 H7 0.9300
C8 C9 1.532(4)
C8 C13 1.543(4)
C8 H8 0.9800
C9 C10 1.530(4)
C9 H9A 0.9700
C9 H9B 0.9700
C10 C11 1.514(4)
C10 H10A 0.9700
C10 H10B 0.9700
C11 H11A 0.9700
C11 H11B 0.9700
C14 C15 1.513(5)
C14 H14A 0.9700
C14 H14B 0.9700
C15 C16 1.523(7)
C15 H15A 0.9700
C15 H15B 0.9700
C16 C17 1.510(8)
C16 H16A 0.9700
C16 H16B 0.9700
C17 C18 1.535(7)
C17 H17A 0.9700
C17 H17B 0.9700
C18 H18A 0.9700
C18 H18B 0.9700

loop_
_geom_hbond_atom_site_label_D
_geom_hbond_atom_site_label_H
_geom_hbond_atom_site_label_A
_geom_hbond_site_symmetry_A
_geom_hbond_distance_DH
_geom_hbond_distance_HA
_geom_hbond_distance_DA
_geom_hbond_angle_DHA
_geom_hbond_publ_flag
N1 H1 Cl1 4_655 0.86 2.45 3.164(3) 141 yes
N2 H2 O3 1_545 0.86 2.11 2.886(4) 151 yes
N3 H3A Cl1 4_655 0.86 2.46 3.237(3) 150 yes
N3 H3B Cl1 . 0.86 2.55 3.316(3) 148 yes
N4 H4A Cl1 . 0.86 2.59 3.337(4) 146 yes
N4 H4B O3 1_545 0.86 2.11 2.873(5) 148 yes
C10 H10B Cg2 . 0.97 2.93 3.688(5) 136 yes
C11 H11A O3 4_545 0.97 2.56 3.420(4) 148 yes
